data_1513778
loop_
_publ_author_name
'McLeod, Michael C.'
'Singh, Gurpreet'
'Plampin, 3rd, James N'
'Rane, Digamber'
'Wang, Jenna L.'
'Day, Victor W.'
'Aub\'e, Jeffrey'

_publ_section_title
;
 Probing chemical space with alkaloid-inspired libraries.
;
_journal_issue 2
_journal_name_full 'Nature chemistry'
_journal_page_first 133
_journal_page_last 140
_journal_paper_doi 10.1038/nchem.1844
_journal_volume 6
_journal_year 2014
_chemical_formula_sum 'C18 H20 Br N O3'
_chemical_formula_weight 378.26
_chemical_name_systematic
; 
 ? 
;
_space_group_IT_number 14
_symmetry_cell_setting monoclinic
_symmetry_space_group_name_Hall '-P 2yn'
_symmetry_space_group_name_H-M 'P 1 21/n 1'
_atom_sites_solution_hydrogens difmap
_atom_sites_solution_primary direct
_atom_sites_solution_secondary difmap
_audit_creation_method SHELXTL
_cell_angle_alpha 90.00
_cell_angle_beta 99.168(8)
_cell_angle_gamma 90.00
_cell_formula_units_Z 4
_cell_length_a 9.717(5)
_cell_length_b 7.555(4)
_cell_length_c 23.041(12)
_cell_measurement_reflns_used 6698
_cell_measurement_temperature 100(2)
_cell_measurement_theta_max 29.13
_cell_measurement_theta_min 2.17
_cell_volume 1669.9(15)
_computing_cell_refinement 'Bruker SMART'
_computing_data_collection 'Bruker SMART'
_computing_data_reduction 'Bruker SAINT'
_computing_molecular_graphics 'Bruker SHELXTL'
_computing_publication_material 'Bruker SHELXTL'
_computing_structure_refinement 'Bruker SHELXTL'
_computing_structure_solution 'Bruker SHELXTL'
_diffrn_ambient_temperature 100(2)
_diffrn_measured_fraction_theta_full 0.998
_diffrn_measured_fraction_theta_max 0.926
_diffrn_measurement_device_type 'Bruker SMART APEX CCD area detector'
_diffrn_measurement_method 'omega scans'
_diffrn_radiation_monochromator graphite
_diffrn_radiation_source 'fine-focus sealed tube'
_diffrn_radiation_type MoK\a
_diffrn_radiation_wavelength 0.71073
_diffrn_reflns_av_R_equivalents 0.1078
_diffrn_reflns_av_sigmaI/netI 0.0750
_diffrn_reflns_limit_h_max 12
_diffrn_reflns_limit_h_min -12
_diffrn_reflns_limit_k_max 10
_diffrn_reflns_limit_k_min -10
_diffrn_reflns_limit_l_max 31
_diffrn_reflns_limit_l_min -31
_diffrn_reflns_number 15007
_diffrn_reflns_theta_full 27.50
_diffrn_reflns_theta_max 29.39
_diffrn_reflns_theta_min 2.43
_diffrn_standards_decay_% 0.00
_exptl_absorpt_coefficient_mu 2.476
_exptl_absorpt_correction_T_max 1.000
_exptl_absorpt_correction_T_min 0.700
_exptl_absorpt_correction_type multi-scan
_exptl_crystal_colour colorless
_exptl_crystal_density_diffrn 1.505
_exptl_crystal_density_method 'not measured'
_exptl_crystal_description Irregular
_exptl_crystal_F_000 776
_exptl_crystal_size_max 0.42
_exptl_crystal_size_mid 0.33
_exptl_crystal_size_min 0.20
_refine_diff_density_max 0.759
_refine_diff_density_min -0.447
_refine_diff_density_rms 0.108
_refine_ls_extinction_method none
_refine_ls_goodness_of_fit_ref 1.019
_refine_ls_hydrogen_treatment refall
_refine_ls_matrix_type full
_refine_ls_number_parameters 288
_refine_ls_number_reflns 4264
_refine_ls_number_restraints 0
_refine_ls_restrained_S_all 1.019
_refine_ls_R_factor_all 0.0504
_refine_ls_R_factor_gt 0.0393
_refine_ls_shift/su_max 0.003
_refine_ls_shift/su_mean 0.000
_refine_ls_structure_factor_coef Fsqd
_refine_ls_weighting_details 'calc w=1/[\s^2^(Fo^2^)+(0.0510P)^2^+0.0000P] where P=(Fo^2^+2Fc^2^)/3'
_refine_ls_weighting_scheme calc
_refine_ls_wR_factor_gt 0.0911
_refine_ls_wR_factor_ref 0.0981
_reflns_number_gt 3406
_reflns_number_total 4264
_reflns_threshold_expression >2sigma(I)
_cod_data_source_file nchem.1844-s14.cif
_cod_data_source_block k13j
_cod_depositor_comments
;
The following automatic conversions were performed:

'_symmetry_cell_setting' value 'Monoclinic' changed to 'monoclinic'
according to
/usr/data/users/saulius/automatic-downloads/current/Nature/lib/dictionaries/cif_core.dic
dictionary named 'cif_core.dic' version 2.4.2 from 2011-04-26.

Automatic conversion script
Id: cif_fix_values 2281 2013-09-26 08:29:07Z andrius 
;
_cod_original_cell_volume 1669.8(15)
_cod_original_sg_symbol_H-M P2(1)/n
_cod_database_code 1513778

loop_
_symmetry_equiv_pos_as_xyz
'x, y, z'
'-x+1/2, y+1/2, -z+1/2'
'-x, -y, -z'
'x-1/2, -y-1/2, z-1/2'

loop_
_atom_site_label
_atom_site_type_symbol
_atom_site_fract_x
_atom_site_fract_y
_atom_site_fract_z
_atom_site_U_iso_or_equiv
_atom_site_adp_type
_atom_site_occupancy
_atom_site_symmetry_multiplicity
_atom_site_calc_flag
Br Br 0.11429(2) 0.61723(3) 0.700717(9) 0.02960(10) Uani 1 1 d
O1 O 0.08599(15) 0.14792(18) 0.24637(6) 0.0218(3) Uani 1 1 d
O2 O 0.32293(14) 0.33267(18) 0.45030(6) 0.0198(3) Uani 1 1 d
O3 O 0.51582(15) 0.2601(2) 0.51295(6) 0.0258(3) Uani 1 1 d
N N 0.14635(17) 0.0213(2) 0.33590(7) 0.0191(3) Uani 1 1 d
C1 C 0.1721(2) 0.1234(2) 0.29109(9) 0.0189(4) Uani 1 1 d
C2 C 0.3121(2) 0.2132(3) 0.29893(9) 0.0211(4) Uani 1 1 d
H2 H 0.322(2) 0.255(3) 0.2604(10) 0.016(5) Uiso 1 1 d
C3 C 0.3138(2) 0.3605(3) 0.34521(9) 0.0217(4) Uani 1 1 d
H3A H 0.359(2) 0.457(3) 0.3363(10) 0.023(6) Uiso 1 1 d
H3B H 0.231(3) 0.397(3) 0.3484(11) 0.017(6) Uiso 1 1 d
C4 C 0.3881(2) 0.2748(3) 0.40168(8) 0.0202(4) Uani 1 1 d
H4 H 0.486(2) 0.311(3) 0.4082(9) 0.014(5) Uiso 1 1 d
C5 C 0.3886(2) 0.0753(3) 0.38919(9) 0.0192(4) Uani 1 1 d
H5 H 0.457(2) 0.014(3) 0.4149(10) 0.021(6) Uiso 1 1 d
C6 C 0.2526(2) -0.0286(3) 0.38682(8) 0.0180(4) Uani 1 1 d
H6 H 0.269(2) -0.157(3) 0.3796(9) 0.010(5) Uiso 1 1 d
C7 C 0.1890(2) -0.0240(3) 0.44296(9) 0.0217(4) Uani 1 1 d
H7A H 0.164(3) 0.095(3) 0.4517(11) 0.021(6) Uiso 1 1 d
H7B H 0.256(3) -0.065(3) 0.4757(11) 0.029(6) Uiso 1 1 d
C8 C 0.0603(2) -0.1418(3) 0.43749(11) 0.0258(5) Uani 1 1 d
H8A H 0.019(3) -0.137(3) 0.4722(13) 0.032(7) Uiso 1 1 d
H8B H 0.085(2) -0.274(3) 0.4318(10) 0.030(6) Uiso 1 1 d
C9 C -0.0449(2) -0.0799(3) 0.38559(11) 0.0253(4) Uani 1 1 d
H9A H -0.068(3) 0.035(3) 0.3948(11) 0.026(6) Uiso 1 1 d
H9B H -0.125(3) -0.154(4) 0.3810(12) 0.036(7) Uiso 1 1 d
C10 C 0.0177(2) -0.0837(3) 0.32998(10) 0.0235(4) Uani 1 1 d
H10A H -0.045(3) -0.040(4) 0.2998(12) 0.036(7) Uiso 1 1 d
H10B H 0.034(2) -0.202(3) 0.3203(11) 0.028(6) Uiso 1 1 d
C11 C 0.4239(2) 0.0818(3) 0.32689(9) 0.0232(4) Uani 1 1 d
H11A H 0.516(3) 0.129(3) 0.3253(11) 0.027(7) Uiso 1 1 d
H11B H 0.414(2) -0.034(3) 0.3101(10) 0.022(6) Uiso 1 1 d
C12 C 0.3998(2) 0.3197(3) 0.50393(9) 0.0198(4) Uani 1 1 d
C13 C 0.3262(2) 0.3890(2) 0.55029(9) 0.0186(4) Uani 1 1 d
C14 C 0.3850(2) 0.3618(3) 0.60885(9) 0.0189(4) Uani 1 1 d
H14 H 0.467(3) 0.295(3) 0.6153(11) 0.028(6) Uiso 1 1 d
C15 C 0.3235(2) 0.4293(3) 0.65384(9) 0.0204(4) Uani 1 1 d
H15 H 0.359(3) 0.408(3) 0.6941(12) 0.024(6) Uiso 1 1 d
C16 C 0.2012(2) 0.5245(2) 0.64006(9) 0.0209(4) Uani 1 1 d
C17 C 0.1404(2) 0.5531(3) 0.58223(9) 0.0247(4) Uani 1 1 d
H17 H 0.056(3) 0.618(3) 0.5725(12) 0.028(7) Uiso 1 1 d
C18 C 0.2023(2) 0.4845(3) 0.53788(9) 0.0229(4) Uani 1 1 d
H18 H 0.167(3) 0.502(3) 0.4994(12) 0.029(6) Uiso 1 1 d

loop_
_atom_site_aniso_label
_atom_site_aniso_U_11
_atom_site_aniso_U_22
_atom_site_aniso_U_33
_atom_site_aniso_U_23
_atom_site_aniso_U_13
_atom_site_aniso_U_12
Br 0.03089(14) 0.03257(15) 0.02570(14) -0.00596(8) 0.00564(10) 0.00556(8)
O1 0.0238(7) 0.0252(7) 0.0151(7) -0.0031(5) -0.0005(6) 0.0013(6)
O2 0.0216(7) 0.0225(7) 0.0142(7) -0.0017(5) -0.0004(6) -0.0013(5)
O3 0.0213(7) 0.0355(8) 0.0200(7) 0.0023(6) 0.0013(6) 0.0024(6)
N 0.0178(8) 0.0210(8) 0.0180(8) 0.0011(6) 0.0012(6) -0.0042(6)
C1 0.0212(9) 0.0179(9) 0.0177(9) -0.0043(7) 0.0033(8) 0.0011(7)
C2 0.0234(10) 0.0272(11) 0.0133(9) 0.0016(7) 0.0044(8) -0.0037(8)
C3 0.0244(11) 0.0207(10) 0.0191(10) 0.0014(7) 0.0010(9) -0.0064(8)
C4 0.0212(10) 0.0248(10) 0.0144(9) -0.0004(7) 0.0020(8) -0.0044(7)
C5 0.0178(9) 0.0229(9) 0.0169(9) 0.0017(7) 0.0026(8) 0.0004(7)
C6 0.0180(9) 0.0191(9) 0.0172(9) 0.0024(7) 0.0032(7) 0.0010(7)
C7 0.0217(10) 0.0244(11) 0.0197(10) 0.0004(8) 0.0060(8) -0.0025(8)
C8 0.0268(11) 0.0272(12) 0.0255(11) 0.0043(8) 0.0110(9) -0.0054(8)
C9 0.0202(10) 0.0210(10) 0.0353(12) 0.0007(9) 0.0064(9) -0.0049(8)
C10 0.0192(10) 0.0259(11) 0.0248(11) -0.0017(8) 0.0017(9) -0.0072(8)
C11 0.0182(10) 0.0316(11) 0.0208(11) -0.0007(8) 0.0057(8) -0.0010(8)
C12 0.0239(10) 0.0167(9) 0.0179(9) 0.0017(7) 0.0009(8) -0.0060(7)
C13 0.0216(10) 0.0159(9) 0.0172(10) 0.0013(7) -0.0007(8) -0.0036(7)
C14 0.0161(9) 0.0207(10) 0.0187(10) 0.0012(7) -0.0011(8) -0.0020(7)
C15 0.0201(10) 0.0221(10) 0.0171(10) 0.0005(7) -0.0024(8) -0.0023(7)
C16 0.0254(10) 0.0186(9) 0.0189(9) -0.0031(7) 0.0039(8) 0.0005(7)
C17 0.0238(11) 0.0218(10) 0.0262(11) -0.0007(8) -0.0030(9) 0.0041(8)
C18 0.0276(11) 0.0217(10) 0.0171(9) 0.0007(7) -0.0033(8) 0.0001(8)

loop_
_atom_type_symbol
_atom_type_description
_atom_type_scat_dispersion_real
_atom_type_scat_dispersion_imag
_atom_type_scat_source
C C 0.0033 0.0016 'International Tables Vol C Tables 4.2.6.8 and 6.1.1.4'
H H 0.0000 0.0000 'International Tables Vol C Tables 4.2.6.8 and 6.1.1.4'
N N 0.0061 0.0033 'International Tables Vol C Tables 4.2.6.8 and 6.1.1.4'
O O 0.0106 0.0060 'International Tables Vol C Tables 4.2.6.8 and 6.1.1.4'
Br Br -0.2901 2.4595 'International Tables Vol C Tables 4.2.6.8 and 6.1.1.4'

loop_
_geom_angle_atom_site_label_1
_geom_angle_atom_site_label_2
_geom_angle_atom_site_label_3
_geom_angle
C12 O2 C4 116.46(16)
C1 N C10 119.92(16)
C1 N C6 124.21(17)
C10 N C6 114.30(16)
O1 C1 N 122.90(19)
O1 C1 C2 120.84(19)
N C1 C2 116.23(17)
C1 C2 C11 108.91(17)
C1 C2 C3 108.58(18)
C11 C2 C3 104.37(16)
C1 C2 H2 105.0(12)
C11 C2 H2 115.4(13)
C3 C2 H2 114.4(12)
C4 C3 C2 103.60(16)
C4 C3 H3A 111.2(15)
C2 C3 H3A 112.5(16)
C4 C3 H3B 112.5(16)
C2 C3 H3B 112.3(15)
H3A C3 H3B 105(2)
O2 C4 C3 109.12(17)
O2 C4 C5 117.32(16)
C3 C4 C5 105.77(16)
O2 C4 H4 109.5(13)
C3 C4 H4 109.3(13)
C5 C4 H4 105.6(13)
C11 C5 C6 107.71(16)
C11 C5 C4 98.78(16)
C6 C5 C4 118.79(17)
C11 C5 H5 111.6(15)
C6 C5 H5 106.6(14)
C4 C5 H5 113.1(13)
N C6 C7 109.94(16)
N C6 C5 112.74(16)
C7 C6 C5 115.07(16)
N C6 H6 103.1(11)
C7 C6 H6 105.2(13)
C5 C6 H6 109.8(12)
C6 C7 C8 110.85(18)
C6 C7 H7A 110.6(15)
C8 C7 H7A 109.2(15)
C6 C7 H7B 110.3(16)
C8 C7 H7B 108.5(16)
H7A C7 H7B 107(2)
C9 C8 C7 109.00(18)
C9 C8 H8A 109.1(15)
C7 C8 H8A 111.2(15)
C9 C8 H8B 109.8(13)
C7 C8 H8B 111.4(13)
H8A C8 H8B 106.3(19)
C10 C9 C8 110.6(2)
C10 C9 H9A 110.9(16)
C8 C9 H9A 105.2(15)
C10 C9 H9B 109.4(17)
C8 C9 H9B 110.1(15)
H9A C9 H9B 111(2)
N C10 C9 111.39(17)
N C10 H10A 109.6(18)
C9 C10 H10A 109.3(18)
N C10 H10B 111.1(15)
C9 C10 H10B 109.1(16)
H10A C10 H10B 106(2)
C5 C11 C2 99.51(17)
C5 C11 H11A 113.1(15)
C2 C11 H11A 110.1(14)
C5 C11 H11B 109.2(14)
C2 C11 H11B 113.9(13)
H11A C11 H11B 111(2)
O3 C12 O2 123.8(2)
O3 C12 C13 123.94(18)
O2 C12 C13 112.28(17)
C18 C13 C14 118.8(2)
C18 C13 C12 122.57(18)
C14 C13 C12 118.56(19)
C15 C14 C13 120.96(19)
C15 C14 H14 122.9(15)
C13 C14 H14 116.1(15)
C14 C15 C16 118.78(19)
C14 C15 H15 122.6(16)
C16 C15 H15 118.5(16)
C15 C16 C17 121.4(2)
C15 C16 Br 119.66(15)
C17 C16 Br 118.94(16)
C18 C17 C16 119.25(19)
C18 C17 H17 118.9(17)
C16 C17 H17 121.9(17)
C17 C18 C13 120.75(19)
C17 C18 H18 122.0(17)
C13 C18 H18 117.2(17)

loop_
_geom_bond_atom_site_label_1
_geom_bond_atom_site_label_2
_geom_bond_distance
Br C16 1.880(2)
O1 C1 1.233(2)
O2 C12 1.342(2)
O2 C4 1.440(3)
O3 C12 1.201(3)
N C1 1.344(3)
N C10 1.468(3)
N C6 1.483(2)
C1 C2 1.505(3)
C2 C11 1.535(3)
C2 C3 1.539(3)
C2 H2 0.96(2)
C3 C4 1.527(3)
C3 H3A 0.89(3)
C3 H3B 0.87(3)
C4 C5 1.535(3)
C4 H4 0.97(2)
C5 C11 1.529(3)
C5 C6 1.531(3)
C5 H5 0.94(2)
C6 C7 1.520(3)
C6 H6 1.00(2)
C7 C8 1.524(3)
C7 H7A 0.96(2)
C7 H7B 0.96(2)
C8 C9 1.518(3)
C8 H8A 0.95(3)
C8 H8B 1.04(2)
C9 C10 1.504(3)
C9 H9A 0.93(3)
C9 H9B 0.95(3)
C10 H10A 0.91(3)
C10 H10B 0.94(3)
C11 H11A 0.97(3)
C11 H11B 0.96(2)
C12 C13 1.473(3)
C13 C18 1.394(3)
C13 C14 1.394(3)
C14 C15 1.375(3)
C14 H14 0.94(3)
C15 C16 1.382(3)
C15 H15 0.95(3)
C16 C17 1.386(3)
C17 C18 1.368(3)
C17 H17 0.95(3)
C18 H18 0.91(3)

loop_
_geom_torsion_atom_site_label_1
_geom_torsion_atom_site_label_2
_geom_torsion_atom_site_label_3
_geom_torsion_atom_site_label_4
_geom_torsion
C10 N C1 O1 7.4(3)
C6 N C1 O1 172.21(18)
C10 N C1 C2 -174.60(18)
C6 N C1 C2 -9.8(3)
O1 C1 C2 C11 -139.95(19)
N C1 C2 C11 42.0(2)
O1 C1 C2 C3 107.0(2)
N C1 C2 C3 -71.1(2)
C1 C2 C3 C4 98.22(19)
C11 C2 C3 C4 -17.8(2)
C12 O2 C4 C3 -158.59(16)
C12 O2 C4 C5 81.2(2)
C2 C3 C4 O2 -142.02(17)
C2 C3 C4 C5 -15.0(2)
O2 C4 C5 C11 163.77(16)
C3 C4 C5 C11 41.8(2)
O2 C4 C5 C6 47.9(2)
C3 C4 C5 C6 -74.0(2)
C1 N C6 C7 140.47(19)
C10 N C6 C7 -53.9(2)
C1 N C6 C5 10.6(3)
C10 N C6 C5 176.22(17)
C11 C5 C6 N -43.6(2)
C4 C5 C6 N 67.4(2)
C11 C5 C6 C7 -170.74(17)
C4 C5 C6 C7 -59.7(2)
N C6 C7 C8 55.5(2)
C5 C6 C7 C8 -175.87(17)
C6 C7 C8 C9 -58.3(2)
C7 C8 C9 C10 57.8(2)
C1 N C10 C9 -139.3(2)
C6 N C10 C9 54.4(2)
C8 C9 C10 N -55.7(2)
C6 C5 C11 C2 72.50(19)
C4 C5 C11 C2 -51.61(18)
C1 C2 C11 C5 -72.0(2)
C3 C2 C11 C5 43.8(2)
C4 O2 C12 O3 -1.7(3)
C4 O2 C12 C13 177.57(15)
O3 C12 C13 C18 168.7(2)
O2 C12 C13 C18 -10.6(3)
O3 C12 C13 C14 -9.6(3)
O2 C12 C13 C14 171.12(17)
C18 C13 C14 C15 -0.8(3)
C12 C13 C14 C15 177.57(17)
C13 C14 C15 C16 0.3(3)
C14 C15 C16 C17 -0.2(3)
C14 C15 C16 Br 179.68(14)
C15 C16 C17 C18 0.5(3)
Br C16 C17 C18 -179.34(16)
C16 C17 C18 C13 -1.0(3)
C14 C13 C18 C17 1.1(3)
C12 C13 C18 C17 -177.17(19)
